data_7125640
loop_
_publ_author_name
'Zhang, Shan'
'Lu, Ying'
'Sun, Xiu-Wei'
'Li, Zhuo'
'Dang, Tian-Yi'
'Zhang, Zhong'
'Tian, Hong-Rui'
'Liu, Shu-Xia'

_publ_section_title
;
 Purely inorganic frameworks based on polyoxometalate clusters with
 abundant phosphate groups: single-crystal to single-crystal structural
 transformation and remarkable proton conduction.
;
_journal_issue 3
_journal_name_full 'Chemical communications (Cambridge, England)'
_journal_page_first 391
_journal_page_last 394
_journal_paper_doi 10.1039/c9cc08696j
_journal_volume 56
_journal_year 2020
_chemical_formula_moiety '0.5(Fe80 Mo192 Na64 O1170.86 P136), 40(O)'
_chemical_formula_sum 'Fe40 Mo96 Na32 O625.43 P68'
_chemical_formula_weight 24292.76
_space_group_crystal_system tetragonal
_space_group_IT_number 142
_space_group_name_Hall '-I 4bd 2c'
_space_group_name_H-M_alt 'I 41/a c d :2'
_atom_sites_solution_primary iterative
_audit_creation_date 2019-04-01
_audit_creation_method
;
Olex2 1.2-beta
(compiled 2018.05.29 svn.r3508 for OlexSys, GUI svn.r5506)
;
_audit_update_record
;
2019-09-25 deposited with the CCDC.	2019-11-27 downloaded from the CCDC.
;
_cell_angle_alpha 90
_cell_angle_beta 90
_cell_angle_gamma 90
_cell_formula_units_Z 2
_cell_length_a 27.3577(9)
_cell_length_b 27.3577(9)
_cell_length_c 38.0332(12)
_cell_measurement_reflns_used 9819
_cell_measurement_temperature 100
_cell_measurement_theta_max 25.04
_cell_measurement_theta_min 2.31
_cell_volume 28465.7(16)
_computing_cell_refinement 'SAINT V8.38A (?, 2016)'
_computing_data_reduction 'SAINT V8.38A (?, 2016)'
_computing_molecular_graphics 'Olex2 (Dolomanov et al., 2009)'
_computing_publication_material 'Olex2 (Dolomanov et al., 2009)'
_computing_structure_refinement 'ShelXL (Sheldrick, 2015)'
_computing_structure_solution 'olex2.solve (Bourhis et al., 2015)'
_diffrn_ambient_temperature 100.0
_diffrn_measured_fraction_theta_full 0.997
_diffrn_measured_fraction_theta_max 0.997
_diffrn_measurement_device_type 'Bruker APEX-II CCD'
_diffrn_measurement_method '\f and \w scans'
_diffrn_radiation_monochromator graphite
_diffrn_radiation_type MoK\a
_diffrn_radiation_wavelength 0.71073
_diffrn_reflns_av_R_equivalents 0.0683
_diffrn_reflns_av_unetI/netI 0.0300
_diffrn_reflns_Laue_measured_fraction_full 0.997
_diffrn_reflns_Laue_measured_fraction_max 0.997
_diffrn_reflns_limit_h_max 24
_diffrn_reflns_limit_h_min -32
_diffrn_reflns_limit_k_max 29
_diffrn_reflns_limit_k_min -32
_diffrn_reflns_limit_l_max 44
_diffrn_reflns_limit_l_min -45
_diffrn_reflns_number 79867
_diffrn_reflns_point_group_measured_fraction_full 0.997
_diffrn_reflns_point_group_measured_fraction_max 0.997
_diffrn_reflns_theta_full 25.061
_diffrn_reflns_theta_max 25.061
_diffrn_reflns_theta_min 2.609
_diffrn_standards_number 0
_exptl_absorpt_coefficient_mu 3.369
_exptl_absorpt_correction_type none
_exptl_crystal_colour colourless
_exptl_crystal_colour_primary colourless
_exptl_crystal_density_diffrn 2.834
_exptl_crystal_description block
_exptl_crystal_F_000 22895
_refine_diff_density_max 1.171
_refine_diff_density_min -1.214
_refine_diff_density_rms 0.181
_refine_ls_extinction_method none
_refine_ls_goodness_of_fit_ref 1.083
_refine_ls_hydrogen_treatment undef
_refine_ls_matrix_type full
_refine_ls_number_parameters 538
_refine_ls_number_reflns 6311
_refine_ls_number_restraints 54
_refine_ls_restrained_S_all 1.085
_refine_ls_R_factor_all 0.0574
_refine_ls_R_factor_gt 0.0388
_refine_ls_shift/su_max 0.001
_refine_ls_shift/su_mean 0.000
_refine_ls_structure_factor_coef Fsqd
_refine_ls_weighting_details 'w=1/[\s^2^(Fo^2^)+(0.0422P)^2^+762.9777P] where P=(Fo^2^+2Fc^2^)/3'
_refine_ls_weighting_scheme calc
_refine_ls_wR_factor_gt 0.0968
_refine_ls_wR_factor_ref 0.1064
_reflns_Friedel_coverage 0.000
_reflns_number_gt 5100
_reflns_number_total 6311
_reflns_threshold_expression 'I > 2\s(I)'
_cod_data_source_file c9cc08696j2.cif
_cod_data_source_block 1
_cod_depositor_comments 'Adding full bibliography for 7125640--7125641.cif.'
_cod_original_cell_volume 28466(2)
_cod_original_sg_symbol_H-M 'I 41/a c d'
_cod_database_code 7125640
_shelx_shelxl_version_number 2017/1
_shelx_space_group_comment
;
The symmetry employed for this shelxl refinement is uniquely defined
by the following loop, which should always be used as a source of
symmetry information in preference to the above space-group names.
They are only intended as comments.
;
_olex2_refinement_description
;
1. Uiso/Uaniso restraints and constraints
Uanis(O8W) \\sim Ueq, Uanis(O4W) \\sim Ueq: with sigma of 0.01 and sigma for
terminal atoms of 0.02
Uanis(O5W) \\sim Ueq: with sigma of 0.01 and sigma for terminal atoms of 0.02
Uanis(O6W) \\sim Ueq: with sigma of 0.01 and sigma for terminal atoms of 0.02
Uanis(O9W) \\sim Ueq: with sigma of 0.01 and sigma for terminal atoms of 0.02
Uanis(O3W) \\sim Ueq: with sigma of 0.01 and sigma for terminal atoms of 0.02
Uanis(O2W) \\sim Ueq, Uanis(O6W) \\sim Ueq: with sigma of 0.01 and sigma for
terminal atoms of 0.02
Uanis(O3W) \\sim Ueq, Uanis(O3WA) \\sim Ueq: with sigma of 0.01 and sigma for
terminal atoms of 0.02
Uanis(O2W) \\sim Ueq: with sigma of 0.005 and sigma for terminal atoms of 0.01
Uanis(O9WA) \\sim Ueq: with sigma of 0.01 and sigma for terminal atoms of 0.02
2. Others
 Fixed Sof: O6W(0.5) O7W(0.5) O5W(0.125) O4W(0.125) O8W(0.125) Na3(0.5)
 O10W(0.25) O9W(0.5) O3W(0.25) O3WA(0.25) O9WA(0.5)
;
_olex2_submission_special_instructions 'No special instructions were received'

loop_
_space_group_symop_operation_xyz
'x, y, z'
'-x+1/2, -y, z+1/2'
'-y+1/4, x+3/4, z+1/4'
'y+1/4, -x+1/4, z+3/4'
'-x+1/2, y, -z'
'x, -y, -z+1/2'
'y+1/4, x+3/4, -z+3/4'
'-y+1/4, -x+1/4, -z+1/4'
'x+1/2, y+1/2, z+1/2'
'-x+1, -y+1/2, z+1'
'-y+3/4, x+5/4, z+3/4'
'y+3/4, -x+3/4, z+5/4'
'-x+1, y+1/2, -z+1/2'
'x+1/2, -y+1/2, -z+1'
'y+3/4, x+5/4, -z+5/4'
'-y+3/4, -x+3/4, -z+3/4'
'-x, -y, -z'
'x-1/2, y, -z-1/2'
'y-1/4, -x-3/4, -z-1/4'
'-y-1/4, x-1/4, -z-3/4'
'x-1/2, -y, z'
'-x, y, z-1/2'
'-y-1/4, -x-3/4, z-3/4'
'y-1/4, x-1/4, z-1/4'
'-x+1/2, -y+1/2, -z+1/2'
'x, y+1/2, -z'
'y+1/4, -x-1/4, -z+1/4'
'-y+1/4, x+1/4, -z-1/4'
'x, -y+1/2, z+1/2'
'-x+1/2, y+1/2, z'
'-y+1/4, -x-1/4, z-1/4'
'y+1/4, x+1/4, z+1/4'

loop_
_atom_site_label
_atom_site_type_symbol
_atom_site_fract_x
_atom_site_fract_y
_atom_site_fract_z
_atom_site_U_iso_or_equiv
_atom_site_adp_type
_atom_site_occupancy
_atom_site_site_symmetry_order
_atom_site_calc_flag
_atom_site_refinement_flags_posn
_atom_site_refinement_flags_adp
_atom_site_refinement_flags_occupancy
_atom_site_disorder_assembly
_atom_site_disorder_group
Mo1 Mo 0.28279(2) 0.14405(2) 0.58599(2) 0.01479(16) Uani 1 1 d . . . . .
Mo2 Mo 0.31976(2) 0.09680(2) 0.53295(2) 0.01420(16) Uani 1 1 d . . . . .
Mo4 Mo 0.37234(2) 0.25607(2) 0.46315(2) 0.01572(16) Uani 1 1 d . . . . .
Mo3 Mo 0.37187(2) 0.16184(2) 0.46349(2) 0.01523(16) Uani 1 1 d . . . . .
Mo5 Mo 0.31968(2) 0.31981(2) 0.52778(2) 0.01781(17) Uani 1 1 d . . . . .
Mo6 Mo 0.27285(2) 0.26625(3) 0.58637(2) 0.01833(17) Uani 1 1 d . . . . .
Fe2 Fe 0.250000 0.20941(6) 0.500000 0.0168(3) Uani 1 2 d S T P . .
Fe1 Fe 0.51863(4) 0.33916(4) 0.56742(3) 0.0111(2) Uani 1 1 d . . . . .
Fe3 Fe 0.45685(5) 0.46083(4) 0.50552(3) 0.0248(3) Uani 1 1 d . . . . .
P1 P 0.500000 0.250000 0.625000 0.0109(7) Uani 1 4 d S T P . .
P4 P 0.37560(7) 0.20709(7) 0.54615(5) 0.0113(4) Uani 1 1 d . . . . .
P2 P 0.56654(7) 0.41963(7) 0.50877(5) 0.0121(4) Uani 1 1 d . . . . .
P5 P 0.31281(7) 0.20952(7) 0.65773(5) 0.0146(4) Uani 1 1 d . . . . .
P3 P 0.43462(7) 0.34159(7) 0.50752(5) 0.0137(4) Uani 1 1 d . . . . .
Na1 Na 0.41230(12) 0.31372(15) 0.58809(9) 0.0362(9) Uani 1 1 d . . . . .
Na2 Na 0.500000 0.250000 0.49337(17) 0.0464(15) Uani 1 2 d S T P . .
O25 O 0.22965(19) 0.14912(19) 0.46513(14) 0.0181(12) Uani 1 1 d . . . . .
O23 O 0.31864(19) 0.20909(18) 0.47084(14) 0.0175(12) Uani 1 1 d . . . . .
O19 O 0.27056(18) 0.26852(19) 0.53496(13) 0.0169(11) Uani 1 1 d . . . . .
O26 O 0.32090(18) 0.10763(19) 0.47847(14) 0.0164(11) Uani 1 1 d . . . . .
O22 O 0.36784(18) 0.16176(18) 0.52237(13) 0.0129(11) Uani 1 1 d . . . . .
O21 O 0.33517(18) 0.20677(18) 0.57439(13) 0.0154(11) Uani 1 1 d . . . . .
O30 O 0.34210(19) 0.10514(18) 0.58114(13) 0.0168(11) Uani 1 1 d . . . . .
O5 O 0.53409(18) 0.46379(18) 0.49911(14) 0.0157(11) Uani 1 1 d . . . . .
O18 O 0.36970(18) 0.25326(18) 0.52359(13) 0.0144(11) Uani 1 1 d . . . . .
O2 O 0.46421(18) 0.38377(19) 0.58423(14) 0.0173(12) Uani 1 1 d . . . . .
O29 O 0.38425(18) 0.05986(18) 0.52252(14) 0.0160(11) Uani 1 1 d . . . . .
O1 O 0.49068(18) 0.29518(18) 0.60238(13) 0.0162(11) Uani 1 1 d . . . . .
O32 O 0.24231(18) 0.20692(19) 0.58921(13) 0.0169(11) Uani 1 1 d . . . . .
O10 O 0.4248(2) 0.3079(2) 0.47604(14) 0.0208(12) Uani 1 1 d . . . . .
O15 O 0.32489(19) 0.30948(19) 0.48019(14) 0.0187(12) Uani 1 1 d . . . . .
O3 O 0.57317(18) 0.29308(18) 0.56159(14) 0.0165(11) Uani 1 1 d . . . . .
O8 O 0.47168(19) 0.31535(18) 0.53075(13) 0.0153(11) Uani 1 1 d . . . . .
O11 O 0.38644(18) 0.34974(19) 0.52907(13) 0.0168(11) Uani 1 1 d . . . . .
O12 O 0.3771(2) 0.31596(19) 0.64454(14) 0.0200(12) Uani 1 1 d . . . . .
O17 O 0.42381(19) 0.20894(19) 0.46946(14) 0.0182(12) Uani 1 1 d . . . . .
O27 O 0.42404(19) 0.10930(19) 0.47489(13) 0.0174(12) Uani 1 1 d . . . . .
O13 O 0.32818(19) 0.30819(19) 0.57829(14) 0.0182(12) Uani 1 1 d . . . . .
O4 O 0.54226(19) 0.38987(19) 0.53646(14) 0.0189(12) Uani 1 1 d . . . . .
O33 O 0.3040(2) 0.1630(2) 0.63618(14) 0.0211(12) Uani 1 1 d . . . . .
O34 O 0.2978(2) 0.2554(2) 0.63584(14) 0.0210(12) Uani 1 1 d . . . . .
O7 O 0.4525(2) 0.39036(19) 0.49404(15) 0.0231(13) Uani 1 1 d . . . . .
O20 O 0.2284(2) 0.3057(2) 0.59657(16) 0.0269(14) Uani 1 1 d . . . . .
O28 O 0.2855(2) 0.0461(2) 0.53374(15) 0.0246(13) Uani 1 1 d . . . . .
O24 O 0.3695(2) 0.1495(2) 0.42010(14) 0.0265(14) Uani 1 1 d . . . . .
O9 O 0.2822(2) 0.2082(2) 0.69130(16) 0.0346(16) Uani 1 1 d . . . . .
O14 O 0.2858(2) 0.3708(2) 0.52893(16) 0.0275(14) Uani 1 1 d . . . . .
O31 O 0.2394(2) 0.1040(2) 0.59835(15) 0.0244(13) Uani 1 1 d . . . . .
O16 O 0.3712(2) 0.2679(2) 0.41989(14) 0.0270(14) Uani 1 1 d . . . . .
O1W O 0.3799(3) 0.4666(3) 0.5029(2) 0.056(2) Uani 1 1 d . . . . .
O6 O 0.4580(3) 0.4679(3) 0.4468(2) 0.052(2) Uani 1 1 d . . . . .
O2W O 0.5561(4) 0.4236(4) 0.3963(3) 0.092(5) Uani 0.96(3) 1 d . U . B .
O6W O 0.3561(7) 0.5302(6) 0.5707(4) 0.062(5) Uani 0.5 1 d . U . . .
O7W O 0.3268(8) 0.4120(7) 0.4527(6) 0.106(9) Uani 0.5 1 d . . . . .
O5W O 0.250000 0.4609(16) 0.500000 0.061(12) Uani 0.25 2 d S TU P . .
O4W O 0.500000 0.250000 0.4203(12) 0.062(12) Uani 0.25 2 d S TU P . .
O8W O 0.4492(15) 0.1992(15) 0.375000 0.087(15) Uani 0.25 2 d S TU P . .
Na3 Na 0.5008(4) 0.3937(7) 0.4382(3) 0.111(6) Uani 0.5 1 d . . . . .
O10W O 0.3415(5) 0.0915(5) 0.375000 0.057(6) Uani 0.5 2 d S T P . .
O9W O 0.2455(10) 0.3749(9) 0.6587(6) 0.116(8) Uani 0.5 1 d . U . A 1
O3W O 0.4597(16) 0.3581(16) 0.4097(10) 0.080(11) Uani 0.25 1 d . U . B 1
O3WA O 0.423(2) 0.3807(18) 0.3987(13) 0.107(15) Uani 0.25 1 d . U . B 2
O9WA O 0.2877(15) 0.4095(15) 0.6101(11) 0.210(17) Uani 0.5 1 d . U . C 2

loop_
_atom_site_aniso_label
_atom_site_aniso_U_11
_atom_site_aniso_U_22
_atom_site_aniso_U_33
_atom_site_aniso_U_23
_atom_site_aniso_U_13
_atom_site_aniso_U_12
Mo1 0.0115(3) 0.0137(3) 0.0192(3) -0.0023(3) -0.0016(3) -0.0011(3)
Mo2 0.0093(3) 0.0114(3) 0.0220(3) -0.0020(3) -0.0010(3) 0.0002(2)
Mo4 0.0149(3) 0.0154(4) 0.0169(3) 0.0010(3) -0.0049(3) 0.0003(3)
Mo3 0.0148(3) 0.0146(3) 0.0164(3) -0.0010(3) -0.0041(3) 0.0031(3)
Mo5 0.0116(3) 0.0133(4) 0.0285(4) -0.0010(3) -0.0047(3) 0.0014(3)
Mo6 0.0140(3) 0.0192(4) 0.0219(4) -0.0034(3) -0.0041(3) 0.0035(3)
Fe2 0.0135(8) 0.0149(8) 0.0220(8) 0.000 -0.0041(6) 0.000
Fe1 0.0088(5) 0.0111(5) 0.0135(5) 0.0001(4) 0.0008(4) 0.0000(4)
Fe3 0.0286(7) 0.0170(6) 0.0289(7) 0.0030(5) -0.0015(5) 0.0008(5)
P1 0.0115(11) 0.0115(11) 0.0096(17) 0.000 0.000 0.000
P4 0.0083(9) 0.0088(9) 0.0168(9) 0.0000(7) -0.0022(7) 0.0004(7)
P2 0.0096(9) 0.0098(9) 0.0168(10) 0.0015(7) 0.0014(8) 0.0027(7)
P5 0.0127(10) 0.0138(10) 0.0172(10) -0.0023(8) 0.0024(8) -0.0031(8)
P3 0.0125(10) 0.0107(9) 0.0179(10) 0.0025(8) -0.0032(8) -0.0019(8)
Na1 0.0161(18) 0.059(3) 0.033(2) 0.0136(18) -0.0021(15) -0.0043(17)
Na2 0.034(3) 0.025(3) 0.080(4) 0.000 0.000 0.010(2)
O25 0.016(3) 0.018(3) 0.020(3) 0.003(2) -0.002(2) -0.002(2)
O23 0.019(3) 0.010(3) 0.024(3) -0.002(2) -0.007(2) 0.003(2)
O19 0.013(3) 0.020(3) 0.018(3) -0.002(2) -0.004(2) -0.004(2)
O26 0.013(3) 0.014(3) 0.023(3) -0.004(2) -0.002(2) 0.000(2)
O22 0.012(3) 0.010(3) 0.017(3) -0.005(2) -0.003(2) -0.001(2)
O21 0.014(3) 0.014(3) 0.019(3) -0.002(2) 0.002(2) -0.001(2)
O30 0.014(3) 0.014(3) 0.022(3) 0.004(2) -0.001(2) 0.001(2)
O5 0.012(3) 0.009(3) 0.027(3) 0.000(2) -0.003(2) 0.003(2)
O18 0.013(3) 0.012(3) 0.018(3) 0.000(2) -0.003(2) 0.001(2)
O2 0.013(3) 0.015(3) 0.023(3) -0.007(2) 0.002(2) 0.002(2)
O29 0.008(3) 0.011(3) 0.029(3) 0.001(2) 0.003(2) 0.002(2)
O1 0.013(3) 0.016(3) 0.020(3) 0.008(2) 0.002(2) 0.004(2)
O32 0.011(3) 0.021(3) 0.019(3) -0.005(2) 0.001(2) 0.001(2)
O10 0.018(3) 0.025(3) 0.019(3) -0.001(2) 0.001(2) -0.006(2)
O15 0.018(3) 0.015(3) 0.023(3) 0.001(2) -0.005(2) 0.001(2)
O3 0.010(3) 0.014(3) 0.026(3) 0.000(2) 0.009(2) 0.000(2)
O8 0.019(3) 0.009(3) 0.018(3) -0.001(2) -0.006(2) 0.002(2)
O11 0.011(3) 0.016(3) 0.023(3) -0.001(2) 0.000(2) -0.002(2)
O12 0.023(3) 0.016(3) 0.021(3) -0.001(2) -0.003(2) 0.003(2)
O17 0.016(3) 0.018(3) 0.021(3) 0.006(2) -0.002(2) 0.001(2)
O27 0.020(3) 0.016(3) 0.016(3) 0.003(2) 0.003(2) 0.008(2)
O13 0.019(3) 0.011(3) 0.024(3) -0.003(2) 0.000(2) 0.001(2)
O4 0.015(3) 0.017(3) 0.024(3) 0.005(2) 0.002(2) 0.000(2)
O33 0.024(3) 0.017(3) 0.022(3) -0.006(2) -0.007(2) -0.004(2)
O34 0.021(3) 0.015(3) 0.027(3) 0.000(2) -0.007(2) 0.002(2)
O7 0.021(3) 0.012(3) 0.036(3) 0.011(2) 0.000(3) -0.002(2)
O20 0.017(3) 0.027(3) 0.037(3) -0.009(3) -0.002(3) 0.008(2)
O28 0.019(3) 0.017(3) 0.037(3) -0.003(3) 0.001(3) -0.005(2)
O24 0.033(3) 0.028(3) 0.019(3) -0.004(2) -0.008(3) 0.007(3)
O9 0.039(4) 0.034(4) 0.031(3) -0.003(3) 0.025(3) -0.009(3)
O14 0.021(3) 0.019(3) 0.043(4) -0.001(3) -0.006(3) 0.005(2)
O31 0.016(3) 0.024(3) 0.033(3) -0.001(3) 0.003(2) -0.007(2)
O16 0.035(4) 0.028(3) 0.018(3) 0.002(2) -0.007(3) -0.005(3)
O1W 0.050(5) 0.043(5) 0.074(6) -0.005(4) -0.009(4) 0.003(4)
O6 0.070(6) 0.038(4) 0.049(5) -0.002(4) 0.014(4) -0.010(4)
O2W 0.109(8) 0.089(8) 0.078(7) 0.027(5) 0.001(5) 0.028(6)
O6W 0.092(11) 0.048(9) 0.046(8) 0.040(7) 0.022(8) 0.028(8)
O7W 0.14(2) 0.066(13) 0.111(16) 0.066(12) -0.083(15) -0.078(13)
O5W 0.07(2) 0.039(18) 0.071(19) 0.000 0.013(16) 0.000
O4W 0.055(15) 0.073(15) 0.057(15) 0.000 0.000 -0.003(10)
O8W 0.085(17) 0.085(17) 0.09(2) -0.020(13) 0.020(13) -0.002(18)
Na3 0.058(7) 0.225(17) 0.050(6) 0.057(8) 0.018(6) 0.033(9)
O10W 0.053(8) 0.053(8) 0.067(15) -0.032(9) 0.032(9) -0.013(11)
O9W 0.133(16) 0.123(15) 0.090(13) -0.037(12) -0.032(12) -0.014(13)
O3W 0.090(19) 0.097(19) 0.053(16) 0.026(15) 0.014(15) -0.026(16)
O3WA 0.12(2) 0.10(2) 0.10(2) -0.007(17) 0.050(17) -0.011(17)
O9WA 0.21(2) 0.21(2) 0.22(2) -0.056(17) -0.066(17) -0.023(17)

loop_
_atom_type_symbol
_atom_type_description
_atom_type_scat_dispersion_real
_atom_type_scat_dispersion_imag
_atom_type_scat_source
Fe Fe 0.3463 0.8444 'International Tables Vol C Tables 4.2.6.8 and 6.1.1.4'
Mo Mo -1.6832 0.6857 'International Tables Vol C Tables 4.2.6.8 and 6.1.1.4'
Na Na 0.0362 0.0249 'International Tables Vol C Tables 4.2.6.8 and 6.1.1.4'
O O 0.0106 0.0060 'International Tables Vol C Tables 4.2.6.8 and 6.1.1.4'
P P 0.1023 0.0942 'International Tables Vol C Tables 4.2.6.8 and 6.1.1.4'

loop_
_geom_angle_atom_site_label_1
_geom_angle_atom_site_label_2
_geom_angle_atom_site_label_3
_geom_angle
_geom_angle_site_symmetry_1
_geom_angle_site_symmetry_3
O25 Mo1 Mo2 48.66(15) 5_556 .
O25 Mo1 O21 82.3(2) 5_556 .
O25 Mo1 O32 84.7(2) 5_556 .
O25 Mo1 O33 160.2(2) 5_556 .
O21 Mo1 Mo2 88.83(13) . .
O30 Mo1 Mo2 48.04(15) . .
O30 Mo1 O25 95.1(2) . 5_556
O30 Mo1 O21 82.5(2) . .
O30 Mo1 O32 156.0(2) . .
O30 Mo1 O33 89.4(2) . .
O32 Mo1 Mo2 132.35(15) . .
O32 Mo1 O21 73.71(19) . .
O32 Mo1 O33 83.5(2) . .
O33 Mo1 Mo2 137.19(16) . .
O33 Mo1 O21 79.2(2) . .
O31 Mo1 Mo2 99.6(2) . .
O31 Mo1 O25 101.5(3) . 5_556
O31 Mo1 O21 171.2(2) . .
O31 Mo1 O30 104.9(3) . .
O31 Mo1 O32 98.6(2) . .
O31 Mo1 O33 96.0(2) . .
O25 Mo2 Mo1 48.95(15) 5_556 .
O25 Mo2 O26 86.8(2) 5_556 .
O25 Mo2 O22 80.4(2) 5_556 .
O25 Mo2 O29 161.1(2) 5_556 .
O26 Mo2 Mo1 134.69(14) . .
O26 Mo2 O22 72.67(19) . .
O22 Mo2 Mo1 88.48(12) . .
O30 Mo2 Mo1 48.17(15) . .
O30 Mo2 O25 95.5(2) . 5_556
O30 Mo2 O26 155.7(2) . .
O30 Mo2 O22 83.8(2) . .
O30 Mo2 O29 88.3(2) . .
O29 Mo2 Mo1 136.24(15) . .
O29 Mo2 O26 82.3(2) . .
O29 Mo2 O22 81.54(19) . .
O28 Mo2 Mo1 100.4(2) . .
O28 Mo2 O25 102.5(3) . 5_556
O28 Mo2 O26 98.2(2) . .
O28 Mo2 O22 170.4(2) . .
O28 Mo2 O30 104.8(3) . .
O28 Mo2 O29 94.4(2) . .
Mo3 Mo4 Na2 87.59(2) . 10_554
Mo3 Mo4 Na2 87.59(2) . .
Na2 Mo4 Na2 0.00(19) 10_554 .
O23 Mo4 Mo3 49.03(15) . .
O23 Mo4 Na2 129.10(15) . .
O23 Mo4 Na2 129.10(15) . 10_554
O23 Mo4 O18 78.9(2) . .
O23 Mo4 O10 157.6(2) . .
O23 Mo4 O15 86.9(2) . .
O18 Mo4 Mo3 87.79(13) . .
O18 Mo4 Na2 73.52(16) . 10_554
O18 Mo4 Na2 73.52(16) . .
O10 Mo4 Mo3 133.26(16) . .
O10 Mo4 Na2 45.67(16) . .
O10 Mo4 Na2 45.67(16) . 10_554
O10 Mo4 O18 78.98(19) . .
O15 Mo4 Mo3 134.82(15) . .
O15 Mo4 Na2 122.13(16) . 10_554
O15 Mo4 Na2 122.13(16) . .
O15 Mo4 O18 71.91(19) . .
O15 Mo4 O10 82.9(2) . .
O17 Mo4 Mo3 48.17(16) . .
O17 Mo4 Na2 40.21(16) . .
O17 Mo4 Na2 40.21(16) . 10_554
O17 Mo4 O23 95.2(2) . .
O17 Mo4 O18 82.9(2) . .
O17 Mo4 O10 85.5(2) . .
O17 Mo4 O15 153.8(2) . .
O16 Mo4 Mo3 101.4(2) . .
O16 Mo4 Na2 109.4(2) . 10_554
O16 Mo4 Na2 109.4(2) . .
O16 Mo4 O23 104.9(3) . .
O16 Mo4 O18 170.4(2) . .
O16 Mo4 O10 96.5(2) . .
O16 Mo4 O15 99.2(3) . .
O16 Mo4 O17 105.4(3) . .
O23 Mo3 Mo4 49.26(16) . .
O23 Mo3 O26 86.2(2) . .
O23 Mo3 O22 79.8(2) . .
O23 Mo3 O27 159.4(2) . .
O26 Mo3 Mo4 134.93(14) . .
O26 Mo3 O22 72.41(19) . .
O22 Mo3 Mo4 90.36(13) . .
O17 Mo3 Mo4 47.93(16) . .
O17 Mo3 O23 95.1(2) . .
O17 Mo3 O26 157.2(2) . .
O17 Mo3 O22 85.4(2) . .
O17 Mo3 O27 86.1(2) . .
O27 Mo3 Mo4 133.75(16) . .
O27 Mo3 O26 84.9(2) . .
O27 Mo3 O22 79.87(19) . .
O24 Mo3 Mo4 101.2(2) . .
O24 Mo3 O23 104.0(2) . .
O24 Mo3 O26 95.6(3) . .
O24 Mo3 O22 167.4(2) . .
O24 Mo3 O17 106.1(3) . .
O24 Mo3 O27 95.3(2) . .
O19 Mo5 Mo6 40.92(15) . .
O19 Mo5 O18 81.4(2) . .
O19 Mo5 O11 156.0(2) . .
O18 Mo5 Mo6 85.25(13) . .
O15 Mo5 Mo6 134.37(17) . .
O15 Mo5 O19 94.6(2) . .
O15 Mo5 O18 76.2(2) . .
O15 Mo5 O11 90.9(2) . .
O15 Mo5 O13 158.6(2) . .
O11 Mo5 Mo6 125.38(15) . .
O11 Mo5 O18 77.4(2) . .
O13 Mo5 Mo6 39.93(15) . .
O13 Mo5 O19 80.1(2) . .
O13 Mo5 O18 82.4(2) . .
O13 Mo5 O11 86.2(2) . .
O14 Mo5 Mo6 98.8(2) . .
O14 Mo5 O19 102.3(3) . .
O14 Mo5 O18 175.8(3) . .
O14 Mo5 O15 101.3(3) . .
O14 Mo5 O11 99.4(3) . .
O14 Mo5 O13 100.1(3) . .
O19 Mo6 Mo5 41.04(15) . .
O19 Mo6 O21 81.6(2) . .
O19 Mo6 O34 160.8(2) . .
O21 Mo6 Mo5 83.40(12) . .
O32 Mo6 Mo5 132.98(16) . .
O32 Mo6 O19 94.2(2) . .
O32 Mo6 O21 74.6(2) . .
O32 Mo6 O13 153.9(2) . .
O32 Mo6 O34 88.2(2) . .
O13 Mo6 Mo5 40.87(16) . .
O13 Mo6 O19 81.2(2) . .
O13 Mo6 O21 79.3(2) . .
O13 Mo6 O34 88.3(2) . .
O34 Mo6 Mo5 128.82(16) . .
O34 Mo6 O21 80.7(2) . .
O20 Mo6 Mo5 99.8(2) . .
O20 Mo6 O19 100.8(3) . .
O20 Mo6 O21 176.8(3) . .
O20 Mo6 O32 103.1(3) . .
O20 Mo6 O13 103.0(3) . .
O20 Mo6 O34 97.1(3) . .
O25 Fe2 O25 82.2(3) . 5_556
O23 Fe2 O25 94.94(19) . 5_556
O23 Fe2 O25 94.94(19) 5_556 .
O23 Fe2 O25 84.72(19) 5_556 5_556
O23 Fe2 O25 84.71(19) . .
O23 Fe2 O23 179.5(3) . 5_556
O19 Fe2 O25 97.15(19) 5_556 .
O19 Fe2 O25 179.3(2) . .
O19 Fe2 O25 97.15(19) . 5_556
O19 Fe2 O25 179.3(2) 5_556 5_556
O19 Fe2 O23 85.09(19) 5_556 .
O19 Fe2 O23 85.09(19) . 5_556
O19 Fe2 O23 95.25(19) 5_556 5_556
O19 Fe2 O23 95.25(19) . .
O19 Fe2 O19 83.5(3) 5_556 .
O2 Fe1 O12 88.4(2) . 27_566
O1 Fe1 O2 82.4(2) . .
O1 Fe1 O3 88.8(2) . .
O1 Fe1 O8 91.3(2) . .
O1 Fe1 O12 92.4(2) . 27_566
O3 Fe1 O2 168.1(2) . .
O3 Fe1 O8 101.5(2) . .
O3 Fe1 O12 83.9(2) . 27_566
O8 Fe1 O2 86.8(2) . .
O8 Fe1 O12 173.5(2) . 27_566
O4 Fe1 O2 90.3(2) . .
O4 Fe1 O1 172.1(2) . .
O4 Fe1 O3 97.9(2) . .
O4 Fe1 O8 91.4(2) . .
O4 Fe1 O12 84.3(2) . 27_566
O5 Fe3 O5 80.5(2) 17_666 .
O5 Fe3 O1W 92.3(3) 17_666 .
O5 Fe3 O6 82.4(3) . .
O5 Fe3 O6 80.1(2) 17_666 .
O7 Fe3 O5 94.1(2) . .
O7 Fe3 O5 162.1(2) . 17_666
O7 Fe3 O9 108.2(2) . 27_566
O7 Fe3 O1W 90.2(3) . .
O7 Fe3 O6 82.3(3) . .
O9 Fe3 O5 89.4(2) 27_566 17_666
O9 Fe3 O5 95.3(2) 27_566 .
O9 Fe3 O1W 93.3(3) 27_566 .
O9 Fe3 O6 169.5(3) 27_566 .
O1W Fe3 O5 168.7(3) . .
O1W Fe3 O6 87.7(3) . .
O1 P1 O1 108.50(19) . 20_657
O1 P1 O1 108.49(19) . 27_566
O1 P1 O1 111.4(4) . 10_554
O1 P1 O1 111.4(4) 27_566 20_657
O1 P1 O1 108.49(19) 10_554 20_657
O1 P1 O1 108.49(19) 27_566 10_554
O21 P4 O22 107.7(3) . .
O18 P4 O22 108.5(3) . .
O18 P4 O21 108.6(3) . .
O3 P4 O22 110.4(3) 10_554 .
O3 P4 O21 113.1(3) 10_554 .
O3 P4 O18 108.4(3) 10_554 .
O5 P2 O29 107.3(3) . 10_554
O27 P2 O5 107.5(3) 10_554 .
O27 P2 O29 108.9(3) 10_554 10_554
O4 P2 O5 109.9(3) . .
O4 P2 O29 110.3(3) . 10_554
O4 P2 O27 112.8(3) . 10_554
O2 P5 O33 109.4(3) 20_657 .
O2 P5 O34 107.2(3) 20_657 .
O2 P5 O9 111.5(4) 20_657 .
O33 P5 O34 110.0(3) . .
O9 P5 O33 110.0(3) . .
O9 P5 O34 108.7(3) . .
O10 P3 O11 110.3(3) . .
O8 P3 O10 106.6(3) . .
O8 P3 O11 108.8(3) . .
O7 P3 O10 108.8(3) . .
O7 P3 O8 113.4(3) . .
O7 P3 O11 108.9(3) . .
O2 Na1 O8 65.33(18) . .
O2 Na1 O11 78.5(2) . .
O1 Na1 O2 68.4(2) . .
O1 Na1 O8 68.37(19) . .
O1 Na1 O11 124.0(2) . .
O1 Na1 O12 100.0(2) . .
O1 Na1 O13 162.6(3) . .
O11 Na1 O8 56.89(17) . .
O12 Na1 O2 106.2(2) . .
O12 Na1 O8 167.3(2) . .
O12 Na1 O11 132.7(2) . .
O13 Na1 O2 128.9(2) . .
O13 Na1 O8 117.5(2) . .
O13 Na1 O11 67.14(19) . .
O13 Na1 O12 75.2(2) . .
Mo4 Na2 Mo4 143.61(19) . 10_554
P3 Na2 Mo4 58.30(4) 10_554 10_554
P3 Na2 Mo4 129.27(5) 10_554 .
Na2 Na2 Mo4 0(10) 10_554 .
Na2 Na2 Mo4 0(7) 10_554 10_554
Na2 Na2 P3 0(10) 10_554 10_554
Na2 Na2 O10 0(10) 10_554 10_554
Na2 Na2 O10 0(10) 10_554 .
Na2 Na2 O8 0(10) 10_554 .
Na2 Na2 O8 0(10) 10_554 10_554
Na2 Na2 O17 0(10) 10_554 10_554
Na2 Na2 O17 0(10) 10_554 .
Na2 Na2 O4W 0(10) 10_554 .
O10 Na2 Mo4 33.70(12) 10_554 10_554
O10 Na2 Mo4 132.71(19) . 10_554
O10 Na2 Mo4 33.70(12) . .
O10 Na2 Mo4 132.71(19) 10_554 .
O10 Na2 P3 29.38(12) 10_554 10_554
O10 Na2 P3 162.97(14) . 10_554
O10 Na2 O10 151.5(4) 10_554 .
O10 Na2 O4W 75.76(18) . .
O10 Na2 O4W 75.76(18) 10_554 .
O8 Na2 Mo4 81.13(12) . .
O8 Na2 Mo4 121.49(13) . 10_554
O8 Na2 Mo4 121.49(13) 10_554 .
O8 Na2 Mo4 81.13(12) 10_554 10_554
O8 Na2 P3 132.6(3) . 10_554
O8 Na2 P3 28.40(12) 10_554 10_554
O8 Na2 O10 146.1(2) 10_554 .
O8 Na2 O10 57.30(16) . .
O8 Na2 O10 57.30(16) 10_554 10_554
O8 Na2 O10 146.1(2) . 10_554
O8 Na2 O8 107.8(3) 10_554 .
O8 Na2 O17 106.00(18) 10_554 10_554
O8 Na2 O17 106.00(18) . .
O8 Na2 O17 98.45(17) 10_554 .
O8 Na2 O17 98.45(17) . 10_554
O8 Na2 O4W 126.11(17) . .
O8 Na2 O4W 126.11(17) 10_554 .
O17 Na2 Mo4 130.4(2) . 10_554
O17 Na2 Mo4 130.4(2) 10_554 .
O17 Na2 Mo4 29.33(12) . .
O17 Na2 Mo4 29.34(12) 10_554 10_554
O17 Na2 P3 100.19(13) . 10_554
O17 Na2 P3 86.93(13) 10_554 10_554
O17 Na2 O10 106.3(2) 10_554 .
O17 Na2 O10 106.3(2) . 10_554
O17 Na2 O10 62.81(17) 10_554 10_554
O17 Na2 O10 62.81(17) . .
O17 Na2 O17 138.0(4) . 10_554
O17 Na2 O4W 68.99(18) 10_554 .
O17 Na2 O4W 68.99(18) . .
O4W Na2 Mo4 71.81(10) . 10_554
O4W Na2 Mo4 71.80(10) . .
O4W Na2 P3 99.92(12) . 10_554
Mo1 O25 Fe2 133.8(3) 5_556 .
Mo2 O25 Mo1 82.4(2) 5_556 5_556
Mo2 O25 Fe2 134.4(3) 5_556 .
Mo4 O23 Fe2 135.5(3) . .
Mo3 O23 Mo4 81.7(2) . .
Mo3 O23 Fe2 135.4(3) . .
Mo5 O19 Fe2 128.7(3) . .
Mo6 O19 Mo5 98.0(2) . .
Mo6 O19 Fe2 126.7(3) . .
Mo2 O26 Mo3 112.1(2) . .
Mo3 O22 Mo2 102.03(19) . .
P4 O22 Mo2 127.5(3) . .
P4 O22 Mo3 125.1(3) . .
Mo1 O21 Mo6 91.55(18) . .
P4 O21 Mo1 126.2(3) . .
P4 O21 Mo6 129.6(3) . .
Mo2 O30 Mo1 83.8(2) . .
Fe3 O5 Fe3 99.5(2) 17_666 .
P2 O5 Fe3 120.9(3) . .
P2 O5 Fe3 136.5(3) . 17_666
Mo5 O18 Mo4 93.54(18) . .
P4 O18 Mo4 125.6(3) . .
P4 O18 Mo5 132.8(3) . .
Fe1 O2 Na1 88.5(2) . .
P5 O2 Fe1 135.6(3) 27_566 .
P5 O2 Na1 135.9(3) 27_566 .
P2 O29 Mo2 128.9(3) 10_554 .
Fe1 O1 Na1 94.0(2) . .
P1 O1 Fe1 144.9(3) . .
P1 O1 Na1 118.3(3) . .
Mo6 O32 Mo1 119.6(3) . .
Mo4 O10 Na2 100.6(2) . 10_554
Mo4 O10 Na2 100.6(2) . .
P3 O10 Mo4 135.6(3) . .
P3 O10 Na2 91.7(3) . 10_554
P3 O10 Na2 91.7(3) . .
Na2 O10 Na2 0.0(3) 10_554 .
Mo5 O15 Mo4 117.9(3) . .
P4 O3 Fe1 138.2(3) 10_554 .
Fe1 O8 Na1 80.23(18) . .
Fe1 O8 Na2 116.4(2) . .
Fe1 O8 Na2 116.4(2) . 10_554
P3 O8 Fe1 132.6(3) . .
P3 O8 Na1 94.3(3) . .
P3 O8 Na2 102.8(3) . 10_554
P3 O8 Na2 102.8(3) . .
Na2 O8 Na1 130.7(2) 10_554 .
Na2 O8 Na1 130.7(2) . .
Na2 O8 Na2 0.0(3) 10_554 .
Mo5 O11 Na1 96.7(2) . .
P3 O11 Mo5 134.1(3) . .
P3 O11 Na1 99.9(3) . .
Fe1 O12 Na1 115.0(2) 20_657 .
Mo4 O17 Mo3 83.9(2) . .
Mo4 O17 Na2 110.5(2) . 10_554
Mo4 O17 Na2 110.5(2) . .
Mo3 O17 Na2 160.4(3) . 10_554
Mo3 O17 Na2 160.4(3) . .
Na2 O17 Na2 0.0(3) 10_554 .
Mo3 O27 Na3 118.3(4) . 10_554
P2 O27 Mo3 130.5(3) 10_554 .
P2 O27 Na3 108.4(4) 10_554 10_554
Mo5 O13 Na1 105.2(2) . .
Mo6 O13 Mo5 99.2(2) . .
Mo6 O13 Na1 142.0(3) . .
P2 O4 Fe1 167.0(4) . .
P5 O33 Mo1 138.4(3) . .
P5 O34 Mo6 134.6(3) . .
Fe3 O7 Na3 96.9(5) . .
P3 O7 Fe3 143.5(4) . .
P3 O7 Na3 119.4(5) . .
P5 O9 Fe3 141.4(4) . 20_657
Fe3 O6 Na3 94.1(4) . .
Na2 O4W Na2 0.0 10_554 .
O27 Na3 O7 87.6(4) 10_554 .
O27 Na3 O3WA 170.3(14) 10_554 .
O7 Na3 O3WA 93.2(10) . .
O6 Na3 O27 111.0(7) . 10_554
O6 Na3 O7 69.7(4) . .
O6 Na3 O3WA 78.2(12) . .
O2W Na3 O27 81.9(5) . 10_554
O2W Na3 O7 158.4(9) . .
O2W Na3 O6 96.5(6) . .
O2W Na3 O3WA 100.4(11) . .
O3W Na3 O27 145.0(18) . 10_554
O3W Na3 O7 99.1(12) . .
O3W Na3 O6 103.5(16) . .
O3W Na3 O2W 100.3(12) . .

loop_
_geom_bond_atom_site_label_1
_geom_bond_atom_site_label_2
_geom_bond_distance
_geom_bond_site_symmetry_2
Mo1 Mo2 2.6006(9) .
Mo1 O25 1.979(5) 5_556
Mo1 O21 2.279(5) .
Mo1 O30 1.949(5) .
Mo1 O32 2.049(5) .
Mo1 O33 2.061(5) .
Mo1 O31 1.684(5) .
Mo2 O25 1.970(5) 5_556
Mo2 O26 2.093(5) .
Mo2 O22 2.247(5) .
Mo2 O30 1.945(5) .
Mo2 O29 2.072(5) .
Mo2 O28 1.674(5) .
Mo4 Mo3 2.5778(9) .
Mo4 Na2 3.681(2) 10_554
Mo4 Na2 3.681(2) .
Mo4 O23 1.974(5) .
Mo4 O18 2.301(5) .
Mo4 O10 2.078(5) .
Mo4 O15 2.059(5) .
Mo4 O17 1.924(5) .
Mo4 O16 1.677(5) .
Mo3 O23 1.967(5) .
Mo3 O26 2.114(5) .
Mo3 O22 2.242(5) .
Mo3 O17 1.932(5) .
Mo3 O27 2.071(5) .
Mo3 O24 1.686(5) .
Mo5 Mo6 2.9590(10) .
Mo5 O19 1.962(5) .
Mo5 O18 2.283(5) .
Mo5 O15 1.837(5) .
Mo5 O11 2.002(5) .
Mo5 O13 1.961(5) .
Mo5 O14 1.676(6) .
Mo6 O19 1.957(5) .
Mo6 O21 2.401(5) .
Mo6 O32 1.829(5) .
Mo6 O13 1.924(5) .
Mo6 O34 2.023(5) .
Mo6 O20 1.672(5) .
Fe2 O25 2.189(5) 5_556
Fe2 O25 2.189(5) .
Fe2 O23 2.181(5) .
Fe2 O23 2.181(5) 5_556
Fe2 O19 2.168(5) 5_556
Fe2 O19 2.168(5) .
Fe1 O2 2.029(5) .
Fe1 O1 1.950(5) .
Fe1 O3 1.966(5) .
Fe1 O8 2.005(5) .
Fe1 O12 2.150(5) 27_566
Fe1 O4 1.931(5) .
Fe3 O5 2.129(5) .
Fe3 O5 2.084(5) 17_666
Fe3 O7 1.980(6) .
Fe3 O9 2.032(6) 27_566
Fe3 O1W 2.113(8) .
Fe3 O6 2.243(8) .
P1 O1 1.527(5) .
P1 O1 1.527(5) 10_554
P1 O1 1.527(5) 20_657
P1 O1 1.527(5) 27_566
P4 O22 1.550(5) .
P4 O21 1.542(5) .
P4 O18 1.535(5) .
P4 O3 1.520(5) 10_554
P2 O5 1.544(5) .
P2 O29 1.549(5) 10_554
P2 O27 1.534(5) 10_554
P2 O4 1.488(5) .
P5 O2 1.499(5) 20_657
P5 O33 1.533(5) .
P5 O34 1.562(6) .
P5 O9 1.527(6) .
P3 O10 1.534(6) .
P3 O8 1.524(5) .
P3 O11 1.568(5) .
P3 O7 1.511(6) .
Na1 O2 2.390(6) .
Na1 O1 2.270(6) .
Na1 O8 2.720(6) .
Na1 O11 2.551(6) .
Na1 O12 2.354(6) .
Na1 O13 2.336(6) .
Na2 Na2 0.000(13) 10_554
Na2 O10 2.679(6) 10_554
Na2 O10 2.679(6) .
Na2 O8 2.412(6) .
Na2 O8 2.412(6) 10_554
Na2 O17 2.536(6) 10_554
Na2 O17 2.536(6) .
Na2 O4W 2.78(5) .
O27 Na3 2.487(13) 10_554
O7 Na3 2.504(11) .
O6 Na3 2.368(18) .
O2W Na3 2.344(16) .
Na3 O3W 1.84(4) .
Na3 O3WA 2.62(6) .

loop_
_geom_torsion_atom_site_label_1
_geom_torsion_atom_site_label_2
_geom_torsion_atom_site_label_3
_geom_torsion_atom_site_label_4
_geom_torsion
_geom_torsion_site_symmetry_1
_geom_torsion_site_symmetry_4
Mo5 Mo6 O32 Mo1 71.6(3) . .
Mo6 Mo5 O15 Mo4 -74.5(3) . .
O19 Mo5 O15 Mo4 -85.5(3) . .
O19 Mo6 O32 Mo1 86.6(3) . .
O22 P4 O21 Mo1 10.9(4) . .
O22 P4 O21 Mo6 -119.6(4) . .
O22 P4 O18 Mo4 -17.0(4) . .
O22 P4 O18 Mo5 123.2(4) . .
O21 Mo6 O32 Mo1 6.5(2) . .
O21 P4 O22 Mo2 -13.8(4) . .
O21 P4 O22 Mo3 135.6(3) . .
O21 P4 O18 Mo4 -133.8(3) . .
O21 P4 O18 Mo5 6.4(5) . .
O5 P2 O4 Fe1 150.1(16) . .
O18 Mo5 O15 Mo4 -5.5(3) . .
O18 P4 O22 Mo2 -131.2(3) . .
O18 P4 O22 Mo3 18.2(4) . .
O18 P4 O21 Mo1 128.2(3) . .
O18 P4 O21 Mo6 -2.2(5) . .
O2 P5 O33 Mo1 -112.2(5) 20_657 .
O2 P5 O34 Mo6 116.0(5) 20_657 .
O2 P5 O9 Fe3 -4.7(7) 20_657 20_657
O29 P2 O5 Fe3 -146.8(3) 10_554 .
O29 P2 O5 Fe3 9.1(6) 10_554 17_666
O29 P2 O4 Fe1 -91.9(17) 10_554 .
O1 P1 O1 Fe1 -62.2(5) 10_554 .
O1 P1 O1 Fe1 57.2(4) 27_566 .
O1 P1 O1 Fe1 178.4(6) 20_657 .
O1 P1 O1 Na1 92.1(3) 10_554 .
O1 P1 O1 Na1 -148.5(4) 27_566 .
O1 P1 O1 Na1 -27.2(2) 20_657 .
O10 P3 O8 Fe1 158.4(4) . .
O10 P3 O8 Na1 -120.9(3) . .
O10 P3 O8 Na2 12.6(3) . .
O10 P3 O8 Na2 12.6(3) . 10_554
O10 P3 O11 Mo5 9.2(5) . .
O10 P3 O11 Na1 118.7(3) . .
O10 P3 O7 Fe3 154.5(5) . .
O10 P3 O7 Na3 -31.0(5) . .
O3 P4 O22 Mo2 110.1(4) 10_554 .
O3 P4 O22 Mo3 -100.5(4) 10_554 .
O3 P4 O21 Mo1 -111.4(4) 10_554 .
O3 P4 O21 Mo6 118.1(4) 10_554 .
O3 P4 O18 Mo4 103.0(4) 10_554 .
O3 P4 O18 Mo5 -116.8(4) 10_554 .
O8 P3 O10 Mo4 96.0(5) . .
O8 P3 O10 Na2 -11.0(3) . .
O8 P3 O10 Na2 -11.0(3) . 10_554
O8 P3 O11 Mo5 -107.4(4) . .
O8 P3 O11 Na1 2.1(3) . .
O8 P3 O7 Fe3 -87.1(6) . .
O8 P3 O7 Na3 87.4(5) . .
O11 Mo5 O15 Mo4 71.2(3) . .
O11 P3 O10 Mo4 -22.0(6) . .
O11 P3 O10 Na2 -129.0(3) . .
O11 P3 O10 Na2 -129.0(3) . 10_554
O11 P3 O8 Fe1 -82.6(5) . .
O11 P3 O8 Na1 -1.9(3) . .
O11 P3 O8 Na2 131.5(3) . 10_554
O11 P3 O8 Na2 131.5(3) . .
O11 P3 O7 Fe3 34.3(7) . .
O11 P3 O7 Na3 -151.3(4) . .
O27 P2 O5 Fe3 96.2(4) 10_554 .
O27 P2 O5 Fe3 -107.9(5) 10_554 17_666
O27 P2 O4 Fe1 30.2(18) 10_554 .
O13 Mo5 O15 Mo4 -10.8(8) . .
O13 Mo6 O32 Mo1 8.2(7) . .
O4 P2 O5 Fe3 129.1(5) . 17_666
O4 P2 O5 Fe3 -26.8(4) . .
O33 P5 O34 Mo6 -2.9(6) . .
O33 P5 O9 Fe3 116.8(6) . 20_657
O34 Mo6 O32 Mo1 -74.3(3) . .
O34 P5 O33 Mo1 5.4(6) . .
O34 P5 O9 Fe3 -122.7(6) . 20_657
O7 P3 O10 Mo4 -141.4(4) . .
O7 P3 O10 Na2 111.5(3) . .
O7 P3 O10 Na2 111.5(3) . 10_554
O7 P3 O8 Fe1 38.8(5) . .
O7 P3 O8 Na1 119.5(3) . .
O7 P3 O8 Na2 -107.0(3) . 10_554
O7 P3 O8 Na2 -107.0(3) . .
O7 P3 O11 Mo5 128.5(4) . .
O7 P3 O11 Na1 -122.0(3) . .
O20 Mo6 O32 Mo1 -171.3(3) . .
O9 P5 O33 Mo1 125.0(5) . .
O9 P5 O34 Mo6 -123.4(5) . .
O14 Mo5 O15 Mo4 170.9(3) . .
